data_9012207
loop_
_publ_author_name
'Bezou, C.'
'Nonat, A.'
'Mutin, J. C.'
'Christensen, A. N.'
'Lehmann, M. S.'

_publ_section_title
;
 Of the crystal structure of gamma-CaSO4, CaSO4*0.5(H2O), and CaSO4*0.6(H2O)
 by powder diffraction methods
;
_journal_name_full 'Journal of Solid State Chemistry'
_journal_page_first 165
_journal_page_last 176
_journal_paper_doi 10.1006/jssc.1995.1260
_journal_volume 117
_journal_year 1995
_chemical_compound_source 'Maurienne, France'
_chemical_formula_sum 'Ca O4 S'
_chemical_name_mineral Anhydrite
_space_group_IT_number 21
_symmetry_space_group_name_Hall 'C 2 2'
_symmetry_space_group_name_H-M 'C 2 2 2'
_cell_angle_alpha 90
_cell_angle_beta 90
_cell_angle_gamma 90
_cell_length_a 12.0777
_cell_length_b 6.9723
_cell_length_c 6.3040
_cell_formula_units_Z 6
_cell_volume 530.856
_database_code_amcsd 0013866
_exptl_crystal_density_diffrn 2.555
_cod_original_formula_sum 'Ca S O4'
_cod_database_code 9012207

loop_
_space_group_symop_operation_xyz
x,y,z
1/2+x,1/2+y,z
-x,y,-z
1/2-x,1/2+y,-z
x,-y,-z
1/2+x,1/2-y,-z
-x,-y,z
1/2-x,1/2-y,z

loop_
_atom_site_label
_atom_site_fract_x
_atom_site_fract_y
_atom_site_fract_z
_atom_site_U_iso_or_equiv
Ca2 0.25000 0.25000 0.66640 0.02026
Ca4 0.00000 0.00000 0.00000 0.00785
S2 0.00000 0.00000 0.50000 0.00925
S4 0.25000 0.25000 0.16480 0.00709
O12 0.07130 0.88420 0.35480 0.00874
O41 0.22670 0.41520 0.30490 0.00228
O42 0.34940 0.27400 0.02920 0.01279

loop_
_cod_related_entry_id
_cod_related_entry_database
_cod_related_entry_code
1 AMCSD 0013866
